data_4517687
loop_
_publ_author_name
'Taggart, Garrett A.'
'Antonio, Alexandra M.'
'Lorzing, Gregory R.'
'Yap, Glenn P. A.'
'Bloch, Eric D.'

_publ_section_title
;
 Tuning the Porosity, Solubility, and Gas-Storage Properties of
 Cuboctahedral Coordination Cages via Amide or Ester Functionalization.
;
_journal_issue 22
_journal_name_full 'ACS applied materials &amp; interfaces'
_journal_page_first 24913
_journal_page_last 24919
_journal_paper_doi 10.1021/acsami.0c06434
_journal_volume 12
_journal_year 2020
_chemical_formula_moiety 'C336 H324 Cu24 N36 O138'
_chemical_formula_sum 'C336 H324 Cu24 N36 O138'
_chemical_formula_weight 8599.25
_space_group_crystal_system trigonal
_space_group_IT_number 148
_space_group_name_Hall '-R 3'
_space_group_name_H-M_alt 'R -3 :H'
_atom_sites_solution_hydrogens geom
_atom_sites_solution_primary iterative
_atom_sites_solution_secondary difmap
_audit_creation_method SHELXL-2018/3
_cell_angle_alpha 90
_cell_angle_beta 90
_cell_angle_gamma 120
_cell_formula_units_Z 3
_cell_length_a 35.7322(16)
_cell_length_b 35.7322(16)
_cell_length_c 53.462(3)
_cell_measurement_reflns_used 9972
_cell_measurement_temperature 100(2)
_cell_measurement_theta_max 58.59
_cell_measurement_theta_min 2.19
_cell_volume 59115(5)
_computing_cell_refinement 'Bruker SAINT'
_computing_data_collection 'Bruker APEX2'
_computing_data_reduction 'Bruker SAINT'
_computing_molecular_graphics 'Bruker SHELXTL'
_computing_publication_material 'Bruker SHELXTL'
_computing_structure_refinement 'SHELXL-2018/3 (Sheldrick, 2018)'
_computing_structure_solution 'SHELXS-97 (Sheldrick 2008)'
_diffrn_ambient_temperature 100(2)
_diffrn_detector_area_resol_mean 8.33
_diffrn_measured_fraction_theta_full 0.994
_diffrn_measured_fraction_theta_max 0.994
_diffrn_measurement_device_type 'Bruker AXS APEX diffractometer'
_diffrn_measurement_method '\f and \w scans'
_diffrn_radiation_type CuK\a
_diffrn_radiation_wavelength 1.54178
_diffrn_reflns_av_R_equivalents 0.0799
_diffrn_reflns_av_unetI/netI 0.0735
_diffrn_reflns_Laue_measured_fraction_full 0.994
_diffrn_reflns_Laue_measured_fraction_max 0.994
_diffrn_reflns_limit_h_max 38
_diffrn_reflns_limit_h_min -34
_diffrn_reflns_limit_k_max 39
_diffrn_reflns_limit_k_min -39
_diffrn_reflns_limit_l_max 59
_diffrn_reflns_limit_l_min -59
_diffrn_reflns_number 77285
_diffrn_reflns_point_group_measured_fraction_full 0.994
_diffrn_reflns_point_group_measured_fraction_max 0.994
_diffrn_reflns_theta_full 59.225
_diffrn_reflns_theta_max 59.225
_diffrn_reflns_theta_min 2.184
_exptl_absorpt_coefficient_mu 1.065
_exptl_absorpt_correction_T_max 0.7516
_exptl_absorpt_correction_T_min 0.6535
_exptl_absorpt_correction_type multi-scan
_exptl_absorpt_process_details
; 
 SADABS 2016/2: Krause, L., Herbst-Irmer, R., Sheldrick G.M. & Stalke D., 
 J. Appl. Cryst. 48 (2015) 3-10 
;
_exptl_crystal_colour green
_exptl_crystal_density_diffrn 0.725
_exptl_crystal_description block
_exptl_crystal_F_000 13176
_exptl_crystal_size_max 0.185
_exptl_crystal_size_mid 0.165
_exptl_crystal_size_min 0.091
_refine_diff_density_max 1.346
_refine_diff_density_min -1.096
_refine_diff_density_rms 0.128
_refine_ls_extinction_method none
_refine_ls_goodness_of_fit_ref 1.142
_refine_ls_hydrogen_treatment constr
_refine_ls_matrix_type full
_refine_ls_number_parameters 792
_refine_ls_number_reflns 18930
_refine_ls_number_restraints 1298
_refine_ls_restrained_S_all 1.176
_refine_ls_R_factor_all 0.1312
_refine_ls_R_factor_gt 0.0995
_refine_ls_shift/su_max 0.000
_refine_ls_shift/su_mean 0.000
_refine_ls_structure_factor_coef Fsqd
_refine_ls_weighting_details 'w=1/[\s^2^(Fo^2^)+(0.2000P)^2^] where P=(Fo^2^+2Fc^2^)/3'
_refine_ls_weighting_scheme calc
_refine_ls_wR_factor_gt 0.2741
_refine_ls_wR_factor_ref 0.3082
_reflns_Friedel_coverage 0.000
_reflns_number_gt 13312
_reflns_number_total 18930
_reflns_threshold_expression 'I > 2\s(I)'
_cod_data_source_file am0c06434_si_003.cif
_cod_data_source_block eric202_sq
_cod_depositor_comments
;Adding full bibliography for 4517681--4517688.cif.

 Adding full bibliography for 4517681--4517688.cif.
;
_cod_original_cell_volume 59115(6)
_cod_database_code 4517687
_shelx_shelxl_version_number 2018/3
_shelx_space_group_comment
; 
The symmetry employed for this shelxl refinement is uniquely defined 
by the following loop, which should always be used as a source of 
symmetry information in preference to the above space-group names. 
They are only intended as comments. 
;
_shelx_estimated_absorpt_t_min 0.827
_shelx_estimated_absorpt_t_max 0.909

loop_
_space_group_symop_operation_xyz
'x, y, z'
'-y, x-y, z'
'-x+y, -x, z'
'x+2/3, y+1/3, z+1/3'
'-y+2/3, x-y+1/3, z+1/3'
'-x+y+2/3, -x+1/3, z+1/3'
'x+1/3, y+2/3, z+2/3'
'-y+1/3, x-y+2/3, z+2/3'
'-x+y+1/3, -x+2/3, z+2/3'
'-x, -y, -z'
'y, -x+y, -z'
'x-y, x, -z'
'-x+2/3, -y+1/3, -z+1/3'
'y+2/3, -x+y+1/3, -z+1/3'
'x-y+2/3, x+1/3, -z+1/3'
'-x+1/3, -y+2/3, -z+2/3'
'y+1/3, -x+y+2/3, -z+2/3'
'x-y+1/3, x+2/3, -z+2/3'

loop_
_atom_site_label
_atom_site_type_symbol
_atom_site_fract_x
_atom_site_fract_y
_atom_site_fract_z
_atom_site_U_iso_or_equiv
_atom_site_adp_type
_atom_site_occupancy
_atom_site_site_symmetry_order
_atom_site_calc_flag
_atom_site_refinement_flags_posn
_atom_site_refinement_flags_adp
_atom_site_refinement_flags_occupancy
_atom_site_disorder_assembly
_atom_site_disorder_group
Cu1 Cu 0.60688(4) 0.41986(4) 0.45725(2) 0.0449(3) Uani 1 1 d . U . . .
Cu2 Cu 0.58592(4) 0.44875(4) 0.49697(2) 0.0432(3) Uani 1 1 d . U . . .
Cu3 Cu 0.45524(4) 0.35219(5) 0.33445(2) 0.0514(3) Uani 1 1 d . U . . .
Cu4 Cu 0.38486(5) 0.35817(5) 0.33488(2) 0.0532(4) Uani 1 1 d . U . . .
O1_1 O 0.5482(2) 0.4041(2) 0.44517(10) 0.0503(9) Uani 1 1 d . U . . .
O2_1 O 0.53081(19) 0.4295(2) 0.47877(9) 0.0461(9) Uani 1 1 d . U . . .
O3_1 O 0.4605(2) 0.3651(2) 0.37011(10) 0.0538(9) Uani 1 1 d . U . . .
O4_1 O 0.3971(2) 0.3647(2) 0.37139(10) 0.0547(9) Uani 1 1 d . U . . .
C1_1 C 0.5258(3) 0.4136(3) 0.45759(15) 0.0483(9) Uani 1 1 d . U . . .
C2_1 C 0.4749(3) 0.3875(3) 0.42017(15) 0.0509(11) Uani 1 1 d . U . . .
H2_1 H 0.495478 0.383204 0.411334 0.061 Uiso 1 1 calc R U . . .
C3_1 C 0.4820(3) 0.4005(3) 0.44515(15) 0.0515(10) Uani 1 1 d . U . . .
C4_1 C 0.4508(3) 0.4051(3) 0.45819(16) 0.0542(11) Uani 1 1 d . U . . .
H4_1 H 0.455860 0.414241 0.475157 0.065 Uiso 1 1 calc R U . . .
C5_1 C 0.4116(3) 0.3964(3) 0.44643(16) 0.0570(10) Uani 1 1 d D U . . .
C6_1 C 0.4068(3) 0.3844(3) 0.42115(16) 0.0540(11) Uani 1 1 d . U . . .
H6_1 H 0.380951 0.378497 0.412789 0.065 Uiso 1 1 calc R U . . .
C7_1 C 0.4373(3) 0.3810(3) 0.40824(16) 0.0521(10) Uani 1 1 d . U . . .
C8_1 C 0.4301(3) 0.3700(3) 0.38091(16) 0.0534(9) Uani 1 1 d . U . . .
O5_1 O 0.3631(3) 0.4327(3) 0.42834(13) 0.0759(16) Uani 1 1 d . U . . .
N1_1 N 0.3825(3) 0.4025(3) 0.45962(15) 0.0634(11) Uani 1 1 d D U . . .
H1_1 H 0.378308 0.394033 0.475336 0.076 Uiso 1 1 calc R U . . .
C9_1 C 0.3598(4) 0.4201(4) 0.4510(2) 0.0707(12) Uani 1 1 d . U . . .
C10_1 C 0.3329(3) 0.4280(4) 0.4691(2) 0.0782(15) Uani 1 1 d D U . . .
H10A_1 H 0.348884 0.459009 0.473661 0.094 Uiso 1 1 calc R U . . .
H10B_1 H 0.330021 0.411346 0.484460 0.094 Uiso 1 1 calc R U . . .
C11_1 C 0.2877(4) 0.4168(5) 0.4607(2) 0.0849(17) Uani 1 1 d D U . . .
C12_1 C 0.2631(4) 0.4166(5) 0.4852(2) 0.097(3) Uani 1 1 d D U . . .
O1_2 O 0.6286(2) 0.4779(2) 0.44411(10) 0.0493(9) Uani 1 1 d . U . . .
O2_2 O 0.6119(2) 0.50307(19) 0.47827(10) 0.0476(9) Uani 1 1 d . U . . .
O3_2 O 0.6740(2) 0.5650(2) 0.36787(11) 0.0609(12) Uani 1 1 d . U . . .
O4_2 O 0.6859(2) 0.6322(2) 0.36890(11) 0.0629(13) Uani 1 1 d . U . . .
C1_2 C 0.6245(3) 0.5053(3) 0.45641(15) 0.0500(9) Uani 1 1 d . U . . .
C2_2 C 0.6542(4) 0.5531(3) 0.41806(16) 0.0580(12) Uani 1 1 d . U . . .
H2_2 H 0.653366 0.529581 0.409211 0.070 Uiso 1 1 calc R U . . .
C3_2 C 0.6431(3) 0.5495(3) 0.44330(16) 0.0569(10) Uani 1 1 d . U . . .
C4_2 C 0.6474(4) 0.5848(3) 0.45696(18) 0.0641(12) Uani 1 1 d . U . . .
H4_2 H 0.641577 0.582150 0.474410 0.077 Uiso 1 1 calc R U . . .
C5_2 C 0.6601(4) 0.6236(4) 0.44485(19) 0.0702(12) Uani 1 1 d . U . . .
C6_2 C 0.6698(4) 0.6273(3) 0.41954(18) 0.0652(12) Uani 1 1 d . U . . .
H6_2 H 0.678594 0.653964 0.411288 0.078 Uiso 1 1 calc R U . . .
C7_2 C 0.6669(4) 0.5931(3) 0.40615(17) 0.0605(11) Uani 1 1 d . U . . .
C8_2 C 0.6744(4) 0.5957(3) 0.37822(17) 0.0601(11) Uani 1 1 d . U . . .
O5_2 O 0.6216(3) 0.6309(3) 0.49128(14) 0.0862(19) Uani 1 1 d . U . . .
N1_2 N 0.6684(4) 0.6628(3) 0.45730(17) 0.0828(14) Uani 1 1 d . U . . .
H1_2 H 0.686314 0.687610 0.450185 0.099 Uiso 1 1 calc R U . . .
C9_2 C 0.6501(5) 0.6635(4) 0.4793(2) 0.0973(16) Uani 1 1 d D U . . .
C10_2 C 0.6645(6) 0.7051(4) 0.4905(3) 0.1167(19) Uani 1 1 d D U . . .
H10A_2 H 0.695895 0.718728 0.487381 0.140 Uiso 1 1 calc R U . . .
H10B_2 H 0.661294 0.696968 0.508428 0.140 Uiso 1 1 calc R U . . .
C11_2 C 0.6604(6) 0.7450(5) 0.4923(3) 0.133(2) Uani 1 1 d D U . . .
H11_2 H 0.634969 0.739184 0.481660 0.160 Uiso 1 1 calc R U . . .
C12_2 C 0.6514(5) 0.7560(5) 0.5176(2) 0.144(2) Uani 1 1 d D U . . .
H12A_2 H 0.678834 0.779738 0.524306 0.173 Uiso 1 1 calc R U . . .
H12B_2 H 0.642709 0.730552 0.528494 0.173 Uiso 1 1 calc R U . . .
C13_2 C 0.6179(5) 0.7691(4) 0.5200(2) 0.151(2) Uani 1 1 d D U . . .
C14_2 C 0.6261(6) 0.7953(5) 0.5444(3) 0.157(4) Uani 1 1 d D U . . .
H14A_2 H 0.604270 0.804077 0.546204 0.235 Uiso 1 1 calc R U . . .
H14B_2 H 0.624371 0.777389 0.558763 0.235 Uiso 1 1 calc R U . . .
H14C_2 H 0.654918 0.821072 0.543834 0.235 Uiso 1 1 calc R U . . .
C15_2 C 0.5714(4) 0.7300(5) 0.5176(3) 0.160(4) Uani 1 1 d D U . . .
H15A_2 H 0.550399 0.739882 0.519316 0.239 Uiso 1 1 calc R U . . .
H15B_2 H 0.567932 0.716390 0.501200 0.239 Uiso 1 1 calc R U . . .
H15C_2 H 0.566399 0.708900 0.530781 0.239 Uiso 1 1 calc R U . . .
C16_2 C 0.6193(5) 0.7969(5) 0.4976(3) 0.161(4) Uani 1 1 d D U . . .
H16A_2 H 0.597090 0.805081 0.499654 0.242 Uiso 1 1 calc R U . . .
H16B_2 H 0.647838 0.823013 0.496747 0.242 Uiso 1 1 calc R U . . .
H16C_2 H 0.613943 0.780272 0.482120 0.242 Uiso 1 1 calc R U . . .
C17_2 C 0.6995(5) 0.7824(5) 0.4799(3) 0.146(4) Uani 1 1 d D U . . .
H17A_2 H 0.703895 0.773408 0.463332 0.220 Uiso 1 1 calc R U . . .
H17B_2 H 0.694620 0.806918 0.478069 0.220 Uiso 1 1 calc R U . . .
H17C_2 H 0.725128 0.790923 0.490234 0.220 Uiso 1 1 calc R U . . .
O1_3 O 0.6601(2) 0.4393(2) 0.47607(10) 0.0483(9) Uani 1 1 d . U . . .
O2_3 O 0.6422(2) 0.4626(2) 0.51117(10) 0.0472(8) Uani 1 1 d . U . . .
O3_3 O 0.7845(2) 0.4196(2) 0.47562(10) 0.0503(11) Uani 1 1 d . U . . .
O4_3 O 0.8265(2) 0.4366(2) 0.50945(10) 0.0526(11) Uani 1 1 d . U . . .
O5_3 O 0.7144(3) 0.5074(3) 0.58467(16) 0.0982(19) Uani 1 1 d . U . . .
N1_3 N 0.7618(3) 0.4859(4) 0.57357(16) 0.0779(13) Uani 1 1 d . U . . .
H1_3 H 0.780921 0.479930 0.579889 0.094 Uiso 1 1 calc R U . . .
C1_3 C 0.6661(3) 0.4533(3) 0.49794(15) 0.0486(9) Uani 1 1 d . U . . .
C8_3 C 0.7949(3) 0.4329(3) 0.49780(16) 0.0518(10) Uani 1 1 d . U . . .
C9_3 C 0.7456(5) 0.5042(5) 0.5894(2) 0.0923(15) Uani 1 1 d . U . . .
C10_3 C 0.7712(4) 0.5227(5) 0.6123(3) 0.1074(19) Uani 1 1 d D U . . .
H10A_3 H 0.759232 0.496139 0.622563 0.129 Uiso 1 1 calc R U . . .
H10B_3 H 0.756559 0.538018 0.618795 0.129 Uiso 1 1 calc R U . . .
C2_3 C 0.73268(19) 0.4474(2) 0.49806(7) 0.0524(10) Uani 1 1 d G U . . .
H2_3 H 0.726492 0.437822 0.481193 0.063 Uiso 1 1 calc R U . . .
C3_3 C 0.70616(17) 0.4591(2) 0.51074(9) 0.0529(10) Uani 1 1 d G U . . .
C4_3 C 0.71521(19) 0.4731(2) 0.53541(9) 0.0589(12) Uani 1 1 d G U . . .
H4_3 H 0.697087 0.481117 0.544082 0.071 Uiso 1 1 calc R U . . .
C5_3 C 0.7508(2) 0.4753(2) 0.54740(8) 0.0649(11) Uani 1 1 d G U . . .
C6_3 C 0.77730(18) 0.4635(2) 0.53472(9) 0.0598(12) Uani 1 1 d G U . . .
H6_3 H 0.801616 0.465061 0.542910 0.072 Uiso 1 1 calc R U . . .
C7_3 C 0.76825(18) 0.4496(2) 0.51004(9) 0.0538(10) Uani 1 1 d G U . . .
C11_3 C 0.8141(5) 0.5487(5) 0.6253(3) 0.123(2) Uani 1 1 d D U . . .
H11_3 H 0.811979 0.541807 0.643520 0.148 Uiso 1 1 calc R U . . .
C12_3 C 0.8337(6) 0.5975(5) 0.6207(3) 0.137(3) Uani 1 1 d D U . . .
C17_3 C 0.8476(5) 0.5382(6) 0.6113(3) 0.137(3) Uani 1 1 d D U . . .
H17A_3 H 0.876064 0.554585 0.619220 0.205 Uiso 1 1 calc R U . . .
H17B_3 H 0.837423 0.507239 0.612516 0.205 Uiso 1 1 calc R U . . .
H17C_3 H 0.849789 0.546518 0.593661 0.205 Uiso 1 1 calc R U . . .
O1_4 O 0.4138(2) 0.2905(2) 0.34151(11) 0.0557(9) Uani 1 1 d . U . . .
O2_4 O 0.3523(2) 0.2946(2) 0.33766(11) 0.0570(9) Uani 1 1 d . U . . .
O3_4 O 0.4033(2) 0.1504(2) 0.33903(13) 0.0649(13) Uani 1 1 d . U . . .
O4_4 O 0.3372(2) 0.0914(2) 0.33579(13) 0.0681(13) Uani 1 1 d . U . . .
N1_4 N 0.2316(3) 0.1446(3) 0.33314(19) 0.0785(19) Uani 1 1 d . U . . .
C1_4 C 0.3738(3) 0.2754(3) 0.33946(17) 0.0578(9) Uani 1 1 d . U . . .
C2_4 C 0.3665(4) 0.2038(4) 0.34088(19) 0.0655(12) Uani 1 1 d . U . . .
H2_4 H 0.397048 0.217401 0.342259 0.079 Uiso 1 1 calc R U . . .
C3_4 C 0.3462(4) 0.2276(4) 0.34054(19) 0.0639(11) Uani 1 1 d . U . . .
C4_4 C 0.3013(4) 0.2072(4) 0.3379(2) 0.0676(13) Uani 1 1 d . U . . .
H4_4 H 0.287489 0.224109 0.338125 0.081 Uiso 1 1 calc R U . . .
C5_4 C 0.2767(4) 0.1632(4) 0.3351(2) 0.0710(12) Uani 1 1 d . U . . .
C6_4 C 0.2970(4) 0.1370(4) 0.3370(2) 0.0710(13) Uani 1 1 d . U . . .
H6_4 H 0.280091 0.106405 0.336853 0.085 Uiso 1 1 calc R U . . .
C7_4 C 0.3397(4) 0.1564(4) 0.33906(19) 0.0671(11) Uani 1 1 d . U . . .
C8_4 C 0.3631(4) 0.1314(4) 0.3377(2) 0.0660(11) Uani 1 1 d . U . . .
O1_5 O 0.6249(3) 0.3964(4) 0.4255(2) 0.132(5) Uani 1 1 d . . . . .
O2_5 O 0.5662(2) 0.4733(2) 0.52789(11) 0.0592(13) Uani 1 1 d . U . . .
O3_5 O 0.5098(3) 0.3424(4) 0.33188(19) 0.116(4) Uani 1 1 d . . . . .
O4_5 O 0.3320(3) 0.3698(3) 0.33867(17) 0.096(2) Uani 1 1 d . U . . .
N1_5 N 0.4971(3) 0.4557(3) 0.53346(15) 0.0680(14) Uani 1 1 d . U . . .
N2_5 N 0.3182(4) 0.4149(5) 0.3593(2) 0.107(2) Uani 1 1 d . U . . .
C6_5 C 0.2693(6) 0.4010(6) 0.3452(3) 0.123(3) Uani 1 1 d . U . . .
H6A_5 H 0.258366 0.419317 0.351805 0.148 Uiso 1 1 calc R U . . .
H6B_5 H 0.273343 0.405098 0.327099 0.148 Uiso 1 1 calc R U . . .
H6C_5 H 0.248393 0.370614 0.348804 0.148 Uiso 1 1 calc R U . . .
C1_5 C 0.5363(4) 0.4817(4) 0.52885(17) 0.0629(13) Uani 1 1 d . U . . .
H1_5 H 0.544012 0.510872 0.525779 0.076 Uiso 1 1 calc R U . . .
C2_5 C 0.4829(4) 0.4097(4) 0.5388(2) 0.076(2) Uani 1 1 d . U . . .
H2A_5 H 0.451715 0.393857 0.542013 0.115 Uiso 1 1 calc R U . . .
H2B_5 H 0.489427 0.396969 0.524440 0.115 Uiso 1 1 calc R U . . .
H2C_5 H 0.498217 0.407986 0.553605 0.115 Uiso 1 1 calc R U . . .
C3_5 C 0.4650(4) 0.4700(4) 0.53480(19) 0.0729(19) Uani 1 1 d . U . . .
H3A_5 H 0.436534 0.445122 0.538550 0.109 Uiso 1 1 calc R U . . .
H3B_5 H 0.473210 0.491681 0.548016 0.109 Uiso 1 1 calc R U . . .
H3C_5 H 0.463914 0.482551 0.518722 0.109 Uiso 1 1 calc R U . . .
C4_5 C 0.3368(5) 0.3982(5) 0.3547(3) 0.102(2) Uani 1 1 d . U . . .
H4_5 H 0.361581 0.407207 0.364961 0.123 Uiso 1 1 calc R U . . .
C5_5 C 0.3296(6) 0.4511(6) 0.3742(3) 0.110(3) Uani 1 1 d . U . . .
H5A_5 H 0.305878 0.457438 0.374394 0.165 Uiso 1 1 calc R U . . .
H5B_5 H 0.335253 0.445374 0.391343 0.165 Uiso 1 1 calc R U . . .
H5C_5 H 0.355660 0.476014 0.367469 0.165 Uiso 1 1 calc R U . . .

loop_
_atom_site_aniso_label
_atom_site_aniso_U_11
_atom_site_aniso_U_22
_atom_site_aniso_U_33
_atom_site_aniso_U_23
_atom_site_aniso_U_13
_atom_site_aniso_U_12
Cu1 0.0587(7) 0.0532(7) 0.0323(5) 0.0020(5) 0.0039(5) 0.0351(6)
Cu2 0.0544(7) 0.0526(7) 0.0304(5) 0.0018(5) 0.0041(5) 0.0326(6)
Cu3 0.0553(7) 0.0660(8) 0.0395(6) -0.0137(6) -0.0058(5) 0.0353(6)
Cu4 0.0570(8) 0.0705(9) 0.0401(6) -0.0134(6) -0.0058(5) 0.0379(7)
O1_1 0.0583(15) 0.0604(15) 0.0356(14) -0.0015(13) 0.0022(13) 0.0324(13)
O2_1 0.0555(15) 0.0566(15) 0.0329(13) -0.0015(13) 0.0019(13) 0.0329(13)
O3_1 0.0555(15) 0.0689(15) 0.0431(15) -0.0145(14) -0.0062(13) 0.0357(13)
O4_1 0.0552(15) 0.0720(16) 0.0430(15) -0.0146(14) -0.0051(13) 0.0365(13)
C1_1 0.0565(15) 0.0603(15) 0.0345(14) -0.0016(13) 0.0001(13) 0.0340(13)
C2_1 0.0560(18) 0.0646(19) 0.0399(17) -0.0060(17) -0.0026(16) 0.0360(16)
C3_1 0.0576(16) 0.0639(17) 0.0385(15) -0.0037(15) -0.0013(14) 0.0344(15)
C4_1 0.0583(18) 0.067(2) 0.0422(18) -0.0052(17) -0.0012(16) 0.0352(17)
C5_1 0.0598(18) 0.071(2) 0.0457(17) -0.0070(16) -0.0011(15) 0.0371(16)
C6_1 0.0574(19) 0.068(2) 0.0435(18) -0.0074(17) -0.0033(16) 0.0364(17)
C7_1 0.0558(16) 0.0664(17) 0.0421(16) -0.0078(15) -0.0040(14) 0.0366(15)
C8_1 0.0551(14) 0.0690(16) 0.0430(15) -0.0130(14) -0.0052(13) 0.0362(13)
O5_1 0.079(3) 0.094(4) 0.065(3) -0.012(3) -0.003(3) 0.051(3)
N1_1 0.062(2) 0.080(2) 0.0536(19) -0.0083(19) -0.0003(17) 0.0398(18)
C9_1 0.067(2) 0.088(3) 0.064(2) -0.010(2) -0.0029(19) 0.044(2)
C10_1 0.071(3) 0.094(3) 0.073(2) -0.014(2) -0.001(2) 0.044(2)
C11_1 0.074(3) 0.100(3) 0.080(3) -0.014(3) 0.000(3) 0.044(3)
C12_1 0.080(4) 0.111(5) 0.093(4) -0.014(4) 0.008(4) 0.043(4)
O1_2 0.0651(15) 0.0529(15) 0.0349(14) 0.0049(13) 0.0070(13) 0.0332(13)
O2_2 0.0615(15) 0.0529(15) 0.0340(13) 0.0045(13) 0.0045(13) 0.0327(13)
O3_2 0.088(3) 0.049(2) 0.049(2) 0.0048(18) 0.018(2) 0.037(2)
O4_2 0.089(3) 0.050(2) 0.049(2) 0.0067(18) 0.017(2) 0.034(2)
C1_2 0.0677(16) 0.0538(15) 0.0357(14) 0.0056(13) 0.0060(14) 0.0357(13)
C2_2 0.080(2) 0.0543(19) 0.0447(18) 0.0082(16) 0.0105(18) 0.0371(18)
C3_2 0.0775(19) 0.0556(16) 0.0423(16) 0.0070(14) 0.0089(16) 0.0367(16)
C4_2 0.085(2) 0.0592(19) 0.0482(19) 0.0055(16) 0.0105(18) 0.0365(18)
C5_2 0.093(2) 0.0624(19) 0.0539(18) 0.0051(16) 0.0122(18) 0.0380(18)
C6_2 0.089(2) 0.0572(19) 0.0502(19) 0.0064(17) 0.0132(19) 0.0369(19)
C7_2 0.084(2) 0.0535(18) 0.0470(17) 0.0082(15) 0.0132(17) 0.0369(17)
C8_2 0.086(2) 0.0498(18) 0.0478(19) 0.0067(15) 0.0170(18) 0.0365(18)
O5_2 0.116(4) 0.081(3) 0.063(3) -0.004(3) 0.013(3) 0.050(3)
N1_2 0.106(3) 0.072(2) 0.066(2) 0.0006(19) 0.012(2) 0.040(2)
C9_2 0.117(3) 0.085(2) 0.078(2) -0.002(2) 0.012(2) 0.041(2)
C10_2 0.130(3) 0.098(3) 0.095(3) -0.005(2) 0.011(3) 0.037(3)
C11_2 0.141(4) 0.110(3) 0.112(3) -0.004(3) 0.009(3) 0.036(3)
C12_2 0.147(4) 0.120(4) 0.122(3) -0.004(3) 0.009(3) 0.035(3)
C13_2 0.151(4) 0.126(4) 0.131(4) -0.002(3) 0.009(4) 0.036(3)
C14_2 0.155(6) 0.132(5) 0.138(5) -0.004(5) 0.009(5) 0.037(5)
C15_2 0.154(5) 0.135(5) 0.139(5) -0.003(5) 0.010(5) 0.034(5)
C16_2 0.158(6) 0.133(5) 0.139(5) 0.005(5) 0.004(5) 0.033(5)
C17_2 0.148(5) 0.121(5) 0.122(5) 0.001(4) 0.004(4) 0.031(5)
O1_3 0.0576(15) 0.0590(15) 0.0376(14) -0.0002(13) 0.0025(13) 0.0361(13)
O2_3 0.0554(15) 0.0587(15) 0.0353(14) -0.0008(13) 0.0026(13) 0.0345(13)
O3_3 0.047(2) 0.071(2) 0.0429(19) -0.0069(19) -0.0036(18) 0.0371(19)
O4_3 0.049(2) 0.070(2) 0.045(2) -0.0082(19) -0.0066(17) 0.035(2)
O5_3 0.092(4) 0.124(4) 0.081(3) -0.034(3) -0.002(3) 0.057(3)
N1_3 0.075(2) 0.099(2) 0.061(2) -0.019(2) -0.0022(19) 0.045(2)
C1_3 0.0563(15) 0.0613(15) 0.0382(14) -0.0013(13) 0.0024(13) 0.0370(13)
C8_3 0.0485(18) 0.072(2) 0.0438(17) -0.0075(16) -0.0044(15) 0.0365(17)
C9_3 0.087(3) 0.113(3) 0.074(2) -0.023(2) 0.001(2) 0.048(2)
C10_3 0.098(3) 0.124(3) 0.085(3) -0.021(3) 0.001(3) 0.043(3)
C2_3 0.0551(18) 0.069(2) 0.0432(18) -0.0064(17) -0.0028(16) 0.0391(16)
C3_3 0.0564(16) 0.0687(18) 0.0440(16) -0.0056(15) -0.0003(14) 0.0391(15)
C4_3 0.0607(19) 0.076(2) 0.0480(18) -0.0096(18) -0.0009(17) 0.0404(17)
C5_3 0.0644(19) 0.084(2) 0.0525(18) -0.0124(17) -0.0030(16) 0.0419(17)
C6_3 0.059(2) 0.078(2) 0.0483(18) -0.0087(18) -0.0052(17) 0.0392(18)
C7_3 0.0534(18) 0.0725(19) 0.0453(16) -0.0074(16) -0.0042(15) 0.0387(16)
C11_3 0.109(3) 0.133(4) 0.096(3) -0.018(3) 0.000(3) 0.037(3)
C12_3 0.121(5) 0.137(5) 0.109(5) -0.016(5) 0.003(5) 0.030(5)
C17_3 0.118(5) 0.144(5) 0.112(5) -0.017(5) 0.007(4) 0.038(4)
O1_4 0.0600(15) 0.0667(16) 0.0459(15) -0.0125(14) -0.0082(14) 0.0359(14)
O2_4 0.0599(15) 0.0700(16) 0.0468(15) -0.0127(14) -0.0072(14) 0.0367(13)
O3_4 0.063(2) 0.064(2) 0.069(2) -0.006(2) -0.012(2) 0.032(2)
O4_4 0.064(2) 0.066(2) 0.072(2) -0.008(2) -0.012(2) 0.031(2)
N1_4 0.065(3) 0.075(4) 0.089(4) -0.017(3) -0.012(3) 0.031(3)
C1_4 0.0610(15) 0.0681(16) 0.0502(15) -0.0130(15) -0.0086(15) 0.0366(13)
C2_4 0.064(2) 0.069(2) 0.063(2) -0.0093(19) -0.0096(19) 0.0330(17)
C3_4 0.0635(18) 0.0693(18) 0.0605(18) -0.0110(17) -0.0086(17) 0.0345(15)
C4_4 0.064(2) 0.071(2) 0.069(2) -0.011(2) -0.008(2) 0.0346(18)
C5_4 0.065(2) 0.072(2) 0.074(2) -0.010(2) -0.009(2) 0.0328(18)
C6_4 0.066(2) 0.071(2) 0.072(2) -0.008(2) -0.010(2) 0.0312(18)
C7_4 0.0641(19) 0.0686(19) 0.068(2) -0.0076(18) -0.0106(18) 0.0324(17)
C8_4 0.063(2) 0.066(2) 0.069(2) -0.0060(19) -0.0120(19) 0.0319(18)
O1_5 0.108(7) 0.115(8) 0.125(7) -0.057(6) 0.067(6) 0.019(6)
O2_5 0.070(3) 0.076(3) 0.045(2) -0.007(2) 0.009(2) 0.047(3)
O3_5 0.107(7) 0.206(12) 0.103(6) 0.040(7) 0.028(5) 0.130(8)
O4_5 0.109(5) 0.124(5) 0.097(4) -0.041(4) -0.023(3) 0.089(4)
N1_5 0.074(3) 0.082(3) 0.053(2) -0.006(2) 0.008(2) 0.042(3)
N2_5 0.117(5) 0.130(5) 0.107(4) -0.042(4) -0.018(4) 0.087(4)
C6_5 0.123(6) 0.141(6) 0.120(5) -0.035(5) -0.021(5) 0.076(5)
C1_5 0.071(3) 0.078(3) 0.049(2) -0.006(2) 0.008(2) 0.045(3)
C2_5 0.080(4) 0.083(4) 0.059(4) -0.001(3) 0.005(4) 0.036(4)
C3_5 0.075(4) 0.087(4) 0.060(4) -0.010(3) 0.007(3) 0.043(3)
C4_5 0.114(5) 0.127(5) 0.102(4) -0.042(3) -0.020(3) 0.087(4)
C5_5 0.122(6) 0.130(6) 0.105(5) -0.040(4) -0.022(5) 0.083(5)

loop_
_atom_type_symbol
_atom_type_description
_atom_type_scat_dispersion_real
_atom_type_scat_dispersion_imag
_atom_type_scat_source
C C 0.0181 0.0091 'International Tables Vol C Tables 4.2.6.8 and 6.1.1.4'
H H 0.0000 0.0000 'International Tables Vol C Tables 4.2.6.8 and 6.1.1.4'
Cu Cu -1.9646 0.5888 'International Tables Vol C Tables 4.2.6.8 and 6.1.1.4'
N N 0.0311 0.0180 'International Tables Vol C Tables 4.2.6.8 and 6.1.1.4'
O O 0.0492 0.0322 'International Tables Vol C Tables 4.2.6.8 and 6.1.1.4'

loop_
_geom_angle_atom_site_label_1
_geom_angle_atom_site_label_2
_geom_angle_atom_site_label_3
_geom_angle
_geom_angle_site_symmetry_1
_geom_angle_site_symmetry_3
_geom_angle_publ_flag
O1_2 Cu1 O1_3 90.5(3) . . ?
O1_2 Cu1 O3_3 169.1(2) . 2_655 ?
O1_3 Cu1 O3_3 89.6(3) . 2_655 ?
O1_2 Cu1 O1_1 89.3(3) . . ?
O1_3 Cu1 O1_1 166.7(2) . . ?
O3_3 Cu1 O1_1 88.1(3) 2_655 . ?
O1_2 Cu1 O1_5 95.4(4) . . ?
O1_3 Cu1 O1_5 96.8(4) . . ?
O3_3 Cu1 O1_5 95.4(4) 2_655 . ?
O1_1 Cu1 O1_5 96.5(4) . . ?
O1_2 Cu1 Cu2 85.01(17) . . ?
O1_3 Cu1 Cu2 82.06(17) . . ?
O3_3 Cu1 Cu2 84.21(17) 2_655 . ?
O1_1 Cu1 Cu2 84.66(17) . . ?
O1_5 Cu1 Cu2 178.8(4) . . ?
O4_3 Cu2 O2_2 167.8(2) 2_655 . ?
O4_3 Cu2 O2_3 87.6(3) 2_655 . ?
O2_2 Cu2 O2_3 91.7(3) . . ?
O4_3 Cu2 O2_1 89.5(3) 2_655 . ?
O2_2 Cu2 O2_1 89.4(3) . . ?
O2_3 Cu2 O2_1 171.1(2) . . ?
O4_3 Cu2 O2_5 97.7(3) 2_655 . ?
O2_2 Cu2 O2_5 94.5(3) . . ?
O2_3 Cu2 O2_5 96.0(2) . . ?
O2_1 Cu2 O2_5 92.7(2) . . ?
O4_3 Cu2 Cu1 84.14(17) 2_655 . ?
O2_2 Cu2 Cu1 83.66(17) . . ?
O2_3 Cu2 Cu1 87.35(16) . . ?
O2_1 Cu2 Cu1 84.02(16) . . ?
O2_5 Cu2 Cu1 176.27(19) . . ?
O3_4 Cu3 O3_1 88.9(3) 17 . ?
O3_4 Cu3 O3_2 89.5(3) 17 18_545 ?
O3_1 Cu3 O3_2 171.2(3) . 18_545 ?
O3_4 Cu3 O1_4 166.6(3) 17 . ?
O3_1 Cu3 O1_4 90.4(3) . . ?
O3_2 Cu3 O1_4 89.2(3) 18_545 . ?
O3_4 Cu3 O3_5 99.7(4) 17 . ?
O3_1 Cu3 O3_5 96.5(3) . . ?
O3_2 Cu3 O3_5 92.3(3) 18_545 . ?
O1_4 Cu3 O3_5 93.7(4) . . ?
O3_4 Cu3 Cu4 83.7(2) 17 . ?
O3_1 Cu3 Cu4 87.48(19) . . ?
O3_2 Cu3 Cu4 83.7(2) 18_545 . ?
O1_4 Cu3 Cu4 82.9(2) . . ?
O3_5 Cu3 Cu4 174.8(4) . . ?
O2_4 Cu4 O4_4 171.7(3) . 17 ?
O2_4 Cu4 O4_1 91.7(3) . . ?
O4_4 Cu4 O4_1 88.9(3) 17 . ?
O2_4 Cu4 O4_2 89.4(3) . 18_545 ?
O4_4 Cu4 O4_2 87.9(3) 17 18_545 ?
O4_1 Cu4 O4_2 165.6(3) . 18_545 ?
O2_4 Cu4 O4_5 98.5(4) . . ?
O4_4 Cu4 O4_5 89.8(4) 17 . ?
O4_1 Cu4 O4_5 92.7(3) . . ?
O4_2 Cu4 O4_5 101.3(3) 18_545 . ?
O2_4 Cu4 Cu3 86.8(2) . . ?
O4_4 Cu4 Cu3 85.1(2) 17 . ?
O4_1 Cu4 Cu3 81.65(18) . . ?
O4_2 Cu4 Cu3 84.0(2) 18_545 . ?
O4_5 Cu4 Cu3 172.5(2) . . ?
C1_1 O1_1 Cu1 119.6(6) . . ?
C1_1 O2_1 Cu2 119.9(6) . . ?
C8_1 O3_1 Cu3 118.1(5) . . ?
C8_1 O4_1 Cu4 124.8(6) . . ?
O1_1 C1_1 O2_1 131.6(9) . . ?
O1_1 C1_1 C3_1 113.1(7) . . ?
O2_1 C1_1 C3_1 115.2(8) . . ?
C3_1 C2_1 C7_1 119.5(8) . . ?
C4_1 C3_1 C2_1 119.8(9) . . ?
C4_1 C3_1 C1_1 119.9(7) . . ?
C2_1 C3_1 C1_1 120.1(8) . . ?
C3_1 C4_1 C5_1 120.8(8) . . ?
N1_1 C5_1 C6_1 124.1(9) . . ?
N1_1 C5_1 C4_1 118.9(8) . . ?
C6_1 C5_1 C4_1 116.8(7) . . ?
C7_1 C6_1 C5_1 122.7(9) . . ?
C6_1 C7_1 C2_1 120.3(8) . . ?
C6_1 C7_1 C8_1 118.9(8) . . ?
C2_1 C7_1 C8_1 120.8(8) . . ?
O4_1 C8_1 O3_1 126.9(8) . . ?
O4_1 C8_1 C7_1 118.3(8) . . ?
O3_1 C8_1 C7_1 114.7(8) . . ?
C9_1 N1_1 C5_1 126.2(9) . . ?
O5_1 C9_1 N1_1 121.5(10) . . ?
O5_1 C9_1 C10_1 120.3(11) . . ?
N1_1 C9_1 C10_1 118.0(10) . . ?
C9_1 C10_1 C11_1 117.4(9) . . ?
C10_1 C11_1 C12_1 105.8(9) . . ?
C1_2 O1_2 Cu1 120.4(5) . . ?
C1_2 O2_2 Cu2 121.5(6) . . ?
C8_2 O3_2 Cu3 123.8(6) . 17 ?
C8_2 O4_2 Cu4 119.7(6) . 17 ?
O2_2 C1_2 O1_2 128.8(8) . . ?
O2_2 C1_2 C3_2 116.8(8) . . ?
O1_2 C1_2 C3_2 113.9(7) . . ?
C3_2 C2_2 C7_2 117.4(9) . . ?
C2_2 C3_2 C4_2 121.7(9) . . ?
C2_2 C3_2 C1_2 119.4(8) . . ?
C4_2 C3_2 C1_2 118.9(8) . . ?
C5_2 C4_2 C3_2 119.4(9) . . ?
C4_2 C5_2 C6_2 119.6(10) . . ?
C4_2 C5_2 N1_2 124.2(9) . . ?
C6_2 C5_2 N1_2 116.0(10) . . ?
C7_2 C6_2 C5_2 121.3(10) . . ?
C6_2 C7_2 C2_2 120.5(8) . . ?
C6_2 C7_2 C8_2 121.7(9) . . ?
C2_2 C7_2 C8_2 117.8(9) . . ?
O3_2 C8_2 O4_2 127.0(8) . . ?
O3_2 C8_2 C7_2 117.9(8) . . ?
O4_2 C8_2 C7_2 114.4(8) . . ?
C9_2 N1_2 C5_2 123.7(10) . . ?
O5_2 C9_2 N1_2 126.3(11) . . ?
O5_2 C9_2 C10_2 116.6(12) . . ?
N1_2 C9_2 C10_2 117.1(13) . . ?
C9_2 C10_2 C11_2 148.2(17) . . ?
C12_2 C11_2 C10_2 116.1(12) . . ?
C12_2 C11_2 C17_2 112.9(12) . . ?
C10_2 C11_2 C17_2 108.9(11) . . ?
C11_2 C12_2 C13_2 118.4(11) . . ?
C12_2 C13_2 C16_2 111.1(9) . . ?
C12_2 C13_2 C14_2 108.9(10) . . ?
C16_2 C13_2 C14_2 109.4(11) . . ?
C12_2 C13_2 C15_2 111.9(10) . . ?
C16_2 C13_2 C15_2 101.1(11) . . ?
C14_2 C13_2 C15_2 114.2(11) . . ?
C1_3 O1_3 Cu1 124.6(6) . . ?
C1_3 O2_3 Cu2 117.0(5) . . ?
C8_3 O3_3 Cu1 121.7(6) . 3_665 ?
C8_3 O4_3 Cu2 122.9(6) . 3_665 ?
C9_3 N1_3 C5_3 126.8(11) . . ?
O1_3 C1_3 O2_3 128.5(8) . . ?
O1_3 C1_3 C3_3 116.2(7) . . ?
O2_3 C1_3 C3_3 115.2(7) . . ?
O4_3 C8_3 O3_3 126.5(8) . . ?
O4_3 C8_3 C7_3 117.7(7) . . ?
O3_3 C8_3 C7_3 115.6(7) . . ?
O5_3 C9_3 N1_3 123.6(12) . . ?
O5_3 C9_3 C10_3 121.9(13) . . ?
N1_3 C9_3 C10_3 114.3(13) . . ?
C9_3 C10_3 C11_3 150.7(13) . . ?
C3_3 C2_3 C7_3 120.0 . . ?
C2_3 C3_3 C4_3 120.0 . . ?
C2_3 C3_3 C1_3 118.8(4) . . ?
C4_3 C3_3 C1_3 121.1(4) . . ?
C3_3 C4_3 C5_3 120.0 . . ?
C4_3 C5_3 C6_3 120.0 . . ?
C4_3 C5_3 N1_3 125.4(5) . . ?
C6_3 C5_3 N1_3 114.4(5) . . ?
C7_3 C6_3 C5_3 120.0 . . ?
C6_3 C7_3 C2_3 120.0 . . ?
C6_3 C7_3 C8_3 118.4(5) . . ?
C2_3 C7_3 C8_3 121.3(5) . . ?
C10_3 C11_3 C12_3 111.7(13) . . ?
C10_3 C11_3 C17_3 106.9(11) . . ?
C12_3 C11_3 C17_3 102.7(11) . . ?
C1_4 O1_4 Cu3 121.2(6) . . ?
C1_4 O2_4 Cu4 117.6(7) . . ?
C8_4 O3_4 Cu3 122.7(7) . 18_545 ?
C8_4 O4_4 Cu4 119.5(7) . 18_545 ?
O1_4 C1_4 O2_4 130.1(10) . . ?
O1_4 C1_4 C3_4 116.8(9) . . ?
O2_4 C1_4 C3_4 113.1(9) . . ?
C3_4 C2_4 C7_4 118.1(10) . . ?
C2_4 C3_4 C4_4 120.4(11) . . ?
C2_4 C3_4 C1_4 117.5(10) . . ?
C4_4 C3_4 C1_4 121.6(10) . . ?
C5_4 C4_4 C3_4 121.0(11) . . ?
C4_4 C5_4 N1_4 118.2(11) . . ?
C4_4 C5_4 C6_4 119.6(11) . . ?
N1_4 C5_4 C6_4 121.9(11) . . ?
C7_4 C6_4 C5_4 119.1(11) . . ?
C6_4 C7_4 C2_4 121.5(11) . . ?
C6_4 C7_4 C8_4 121.5(10) . . ?
C2_4 C7_4 C8_4 116.9(10) . . ?
O3_4 C8_4 O4_4 128.1(11) . . ?
O3_4 C8_4 C7_4 120.4(10) . . ?
O4_4 C8_4 C7_4 111.5(10) . . ?
C1_5 O2_5 Cu2 128.7(6) . . ?
C4_5 O4_5 Cu4 116.0(9) . . ?
C1_5 N1_5 C3_5 121.9(10) . . ?
C1_5 N1_5 C2_5 119.4(10) . . ?
C3_5 N1_5 C2_5 118.7(9) . . ?
C4_5 N2_5 C5_5 130.1(15) . . ?
C4_5 N2_5 C6_5 122.2(13) . . ?
C5_5 N2_5 C6_5 107.4(11) . . ?
O2_5 C1_5 N1_5 127.0(12) . . ?
N2_5 C4_5 O4_5 133.9(16) . . ?

loop_
_geom_bond_atom_site_label_1
_geom_bond_atom_site_label_2
_geom_bond_distance
_geom_bond_site_symmetry_2
_geom_bond_publ_flag
Cu1 O1_2 1.946(6) . ?
Cu1 O1_3 1.948(6) . ?
Cu1 O3_3 1.964(6) 2_655 ?
Cu1 O1_1 1.985(6) . ?
Cu1 O1_5 2.129(7) . ?
Cu1 Cu2 2.6288(15) . ?
Cu2 O4_3 1.955(6) 2_655 ?
Cu2 O2_2 1.956(6) . ?
Cu2 O2_3 1.969(6) . ?
Cu2 O2_1 1.986(6) . ?
Cu2 O2_5 2.147(6) . ?
Cu3 O3_4 1.943(7) 17 ?
Cu3 O3_1 1.948(5) . ?
Cu3 O3_2 1.956(6) 18_545 ?
Cu3 O1_4 1.982(7) . ?
Cu3 O3_5 2.150(8) . ?
Cu3 Cu4 2.6285(19) . ?
Cu4 O2_4 1.973(7) . ?
Cu4 O4_4 1.976(8) 17 ?
Cu4 O4_1 1.989(6) . ?
Cu4 O4_2 2.000(6) 18_545 ?
Cu4 O4_5 2.136(9) . ?
O1_1 C1_1 1.214(11) . ?
O2_1 C1_1 1.239(10) . ?
O3_1 C8_1 1.317(11) . ?
O4_1 C8_1 1.210(11) . ?
C1_1 C3_1 1.542(13) . ?
C2_1 C3_1 1.394(12) . ?
C2_1 C7_1 1.397(13) . ?
C3_1 C4_1 1.391(13) . ?
C4_1 C5_1 1.421(13) . ?
C5_1 N1_1 1.361(6) . ?
C5_1 C6_1 1.402(12) . ?
C6_1 C7_1 1.346(13) . ?
C7_1 C8_1 1.502(12) . ?
O5_1 C9_1 1.278(13) . ?
N1_1 C9_1 1.332(14) . ?
C9_1 C10_1 1.486(15) . ?
C10_1 C11_1 1.524(11) . ?
C11_1 C12_1 1.578(13) . ?
O1_2 C1_2 1.247(11) . ?
O2_2 C1_2 1.240(10) . ?
O3_2 C8_2 1.223(12) . ?
O4_2 C8_2 1.256(12) . ?
C1_2 C3_2 1.541(13) . ?
C2_2 C3_2 1.394(13) . ?
C2_2 C7_2 1.416(14) . ?
C3_2 C4_2 1.398(14) . ?
C4_2 C5_2 1.385(15) . ?
C5_2 C6_2 1.386(14) . ?
C5_2 N1_2 1.442(14) . ?
C6_2 C7_2 1.376(14) . ?
C7_2 C8_2 1.512(13) . ?
O5_2 C9_2 1.271(16) . ?
N1_2 C9_2 1.355(16) . ?
C9_2 C10_2 1.437(14) . ?
C10_2 C11_2 1.506(12) . ?
C11_2 C12_2 1.489(14) . ?
C11_2 C17_2 1.519(14) . ?
C12_2 C13_2 1.495(14) . ?
C13_2 C16_2 1.541(11) . ?
C13_2 C14_2 1.546(11) . ?
C13_2 C15_2 1.553(11) . ?
O1_3 C1_3 1.248(10) . ?
O2_3 C1_3 1.273(10) . ?
O3_3 C8_3 1.263(11) . ?
O4_3 C8_3 1.236(11) . ?
O5_3 C9_3 1.203(17) . ?
N1_3 C9_3 1.362(16) . ?
N1_3 C5_3 1.452(9) . ?
C1_3 C3_3 1.504(10) . ?
C8_3 C7_3 1.503(10) . ?
C9_3 C10_3 1.476(18) . ?
C10_3 C11_3 1.504(14) . ?
C2_3 C3_3 1.3900 . ?
C2_3 C7_3 1.3900 . ?
C3_3 C4_3 1.3900 . ?
C4_3 C5_3 1.3900 . ?
C5_3 C6_3 1.3900 . ?
C6_3 C7_3 1.3900 . ?
C11_3 C12_3 1.541(16) . ?
C11_3 C17_3 1.605(15) . ?
O1_4 C1_4 1.255(12) . ?
O2_4 C1_4 1.264(12) . ?
O3_4 C8_4 1.246(13) . ?
O4_4 C8_4 1.260(13) . ?
N1_4 C5_4 1.408(16) . ?
C1_4 C3_4 1.486(16) . ?
C2_4 C3_4 1.367(15) . ?
C2_4 C7_4 1.473(16) . ?
C3_4 C4_4 1.399(15) . ?
C4_4 C5_4 1.375(16) . ?
C5_4 C6_4 1.444(17) . ?
C6_4 C7_4 1.326(16) . ?
C7_4 C8_4 1.501(16) . ?
O2_5 C1_5 1.247(12) . ?
O4_5 C4_5 1.272(15) . ?
N1_5 C1_5 1.260(14) . ?
N1_5 C3_5 1.469(15) . ?
N1_5 C2_5 1.487(15) . ?
N2_5 C4_5 1.121(16) . ?
N2_5 C5_5 1.397(18) . ?
N2_5 C6_5 1.73(2) . ?
